data_4023965
loop_
_publ_author_name
'Antony J. Davies'
'Jeremy P. Scott'
'Brian C. Bishop'
'Karel M. J. Brands'
'Sarah E. Brewer'
'Jimmy O. DaSilva'
'Peter G. Dormer'
'Ulf-H. Dolling'
'Andrew D. Gibb'
'Deborah C. Hammond'
'David R. Lieberman'
'Michael Palucki'
'Joseph F. Payack'

_publ_section_title
;
 A Novel Crystallization-Induced Diastereomeric Transformation
 Based on a Reversible Carbon-Sulfur Bond Formation. Application to
 the Synthesis of a \g-Secretase Inhibitor
;
_journal_name_full 'Journal of Organic Chemistry'
_journal_page_first 4864
_journal_page_last 4871
_journal_paper_doi 10.1021/jo0705925
_journal_volume 72
_journal_year 2007
_chemical_formula_moiety 'C21 H20 Cl F2 O2 S'
_chemical_formula_sum 'C21 H20 Cl F2 O2 S'
_chemical_formula_weight 409.88
_chemical_name_common jrc2681n
_chemical_name_systematic
; 
 ? 
;
_space_group_IT_number 2
_symmetry_cell_setting triclinic
_symmetry_space_group_name_Hall '-P 1'
_symmetry_space_group_name_H-M 'P -1'
_atom_sites_solution_hydrogens geom
_atom_sites_solution_primary direct
_atom_sites_solution_secondary difmap
_audit_creation_method SHELXL-97
_cell_angle_alpha 94.910(2)
_cell_angle_beta 90.027(2)
_cell_angle_gamma 100.399(2)
_cell_formula_units_Z 2
_cell_length_a 6.7635(11)
_cell_length_b 7.3462(12)
_cell_length_c 20.098(3)
_cell_measurement_reflns_used 3107
_cell_measurement_temperature 223(2)
_cell_measurement_theta_max 26.03
_cell_measurement_theta_min 2.83
_cell_volume 978.5(3)
_computing_cell_refinement 'Bruker SMART'
_computing_data_collection 'Bruker SMART'
_computing_data_reduction 'Bruker SAINT'
_computing_molecular_graphics 'Bruker SHELXTL'
_computing_publication_material 'Bruker SHELXTL'
_computing_structure_refinement 'SHELXL-97 (Sheldrick, 1997)'
_computing_structure_solution 'SHELXS-97 (Sheldrick, 1990)'
_diffrn_ambient_temperature 223(2)
_diffrn_measured_fraction_theta_full 0.991
_diffrn_measured_fraction_theta_max 0.991
_diffrn_measurement_device_type 'CCD area detector'
_diffrn_measurement_method 'phi and omega scans'
_diffrn_radiation_monochromator graphite
_diffrn_radiation_source 'fine-focus sealed tube'
_diffrn_radiation_type MoK\a
_diffrn_radiation_wavelength 0.71073
_diffrn_reflns_av_R_equivalents 0.0515
_diffrn_reflns_av_sigmaI/netI 0.0691
_diffrn_reflns_limit_h_max 8
_diffrn_reflns_limit_h_min -8
_diffrn_reflns_limit_k_max 9
_diffrn_reflns_limit_k_min -9
_diffrn_reflns_limit_l_max 25
_diffrn_reflns_limit_l_min -25
_diffrn_reflns_number 10780
_diffrn_reflns_theta_full 26.66
_diffrn_reflns_theta_max 26.66
_diffrn_reflns_theta_min 1.02
_exptl_absorpt_coefficient_mu 0.334
_exptl_absorpt_correction_type none
_exptl_crystal_colour colorless
_exptl_crystal_density_diffrn 1.391
_exptl_crystal_density_meas 0
_exptl_crystal_density_method 'not measured'
_exptl_crystal_description plate
_exptl_crystal_F_000 426
_exptl_crystal_size_max 0.50
_exptl_crystal_size_mid 0.50
_exptl_crystal_size_min 0.32
_refine_diff_density_max 0.528
_refine_diff_density_min -0.218
_refine_diff_density_rms 0.067
_refine_ls_extinction_method none
_refine_ls_goodness_of_fit_ref 1.018
_refine_ls_hydrogen_treatment mixed
_refine_ls_matrix_type full
_refine_ls_number_parameters 244
_refine_ls_number_reflns 4100
_refine_ls_number_restraints 0
_refine_ls_restrained_S_all 1.018
_refine_ls_R_factor_all 0.0836
_refine_ls_R_factor_gt 0.0509
_refine_ls_shift/su_max 0.000
_refine_ls_shift/su_mean 0.000
_refine_ls_structure_factor_coef Fsqd
_refine_ls_weighting_details 'calc w=1/[\s^2^(Fo^2^)+(0.0638P)^2^+0.1183P] where P=(Fo^2^+2Fc^2^)/3'
_refine_ls_weighting_scheme calc
_refine_ls_wR_factor_gt 0.1175
_refine_ls_wR_factor_ref 0.1376
_reflns_number_gt 2770
_reflns_number_total 4100
_reflns_threshold_expression >2sigma(I)
_cod_data_source_file jo0705925si20070322_073908.cif
_cod_data_source_block jrc2681n
_cod_depositor_comments
;
The following automatic conversions were performed:
'_symmetry_cell_setting' value 'Triclinic' changed to 'triclinic'
according to '/home/saulius/struct/CIF-dictionaries/cif_core.dic'
dictionary named 'cif_core.dic' version 2.4.1 from 2010-06-29.

Automatic conversion script
Id: cif_fix_enum 1527 2010-12-29 10:47:43Z saulius 
;
_cod_database_code 4023965

loop_
_symmetry_equiv_pos_as_xyz
'x, y, z'
'-x, -y, -z'

loop_
_atom_site_label
_atom_site_type_symbol
_atom_site_fract_x
_atom_site_fract_y
_atom_site_fract_z
_atom_site_U_iso_or_equiv
_atom_site_adp_type
_atom_site_occupancy
_atom_site_symmetry_multiplicity
_atom_site_calc_flag
_atom_site_refinement_flags
_atom_site_disorder_assembly
_atom_site_disorder_group
C1 C 0.3540(4) 0.6297(4) 0.14621(13) 0.0359(6) Uani 1 1 d . . .
H1 H 0.2161 0.6120 0.1357 0.043 Uiso 1 1 calc R . .
C2 C 0.4913(4) 0.6298(4) 0.09531(13) 0.0360(6) Uani 1 1 d . . .
H2 H 0.4477 0.6115 0.0504 0.043 Uiso 1 1 calc R . .
C3 C 0.6937(4) 0.6572(4) 0.11153(13) 0.0353(6) Uani 1 1 d . . .
C4 C 0.7615(4) 0.6913(4) 0.17711(14) 0.0398(7) Uani 1 1 d . . .
H4 H 0.8999 0.7155 0.1874 0.048 Uiso 1 1 calc R . .
C5 C 0.6216(4) 0.6890(4) 0.22727(13) 0.0346(6) Uani 1 1 d . . .
H5 H 0.6658 0.7105 0.2721 0.041 Uiso 1 1 calc R . .
C6 C 0.4166(4) 0.6554(3) 0.21259(13) 0.0296(6) Uani 1 1 d . . .
C7 C 0.1605(4) 0.2807(3) 0.22301(12) 0.0267(6) Uani 1 1 d . . .
C8 C -0.0052(4) 0.2515(4) 0.17892(13) 0.0351(6) Uani 1 1 d . . .
H8 H -0.1222 0.2967 0.1918 0.042 Uiso 1 1 calc R . .
C9 C 0.0017(4) 0.1572(4) 0.11711(13) 0.0400(7) Uani 1 1 d . . .
C10 C 0.1660(4) 0.0875(4) 0.09414(14) 0.0457(8) Uani 1 1 d . . .
H10 H 0.1666 0.0250 0.0513 0.055 Uiso 1 1 calc R . .
C11 C 0.3308(4) 0.1133(4) 0.13670(14) 0.0403(7) Uani 1 1 d . . .
H11 H 0.4466 0.0666 0.1234 0.048 Uiso 1 1 calc R . .
C12 C 0.3250(4) 0.2079(4) 0.19873(13) 0.0318(6) Uani 1 1 d . . .
C13 C 0.1563(4) 0.3948(3) 0.29025(12) 0.0276(6) Uani 1 1 d . . .
C14 C -0.0580(4) 0.3848(3) 0.31773(12) 0.0291(6) Uani 1 1 d . . .
H14A H -0.0549 0.4755 0.3566 0.035 Uiso 1 1 calc R . .
H14B H -0.1456 0.4173 0.2835 0.035 Uiso 1 1 calc R . .
C15 C -0.1443(4) 0.1908(3) 0.33807(12) 0.0304(6) Uani 1 1 d . . .
H15A H -0.1592 0.1023 0.2982 0.037 Uiso 1 1 calc R . .
H15B H -0.2783 0.1913 0.3565 0.037 Uiso 1 1 calc R . .
C16 C 0.2849(4) 0.3442(3) 0.34690(12) 0.0311(6) Uani 1 1 d . . .
H16A H 0.4247 0.3540 0.3326 0.037 Uiso 1 1 calc R . .
H16B H 0.2822 0.4321 0.3863 0.037 Uiso 1 1 calc R . .
C17 C 0.2057(4) 0.1463(3) 0.36530(13) 0.0299(6) Uani 1 1 d . . .
H17A H 0.2921 0.1161 0.4004 0.036 Uiso 1 1 calc R . .
H17B H 0.2112 0.0585 0.3261 0.036 Uiso 1 1 calc R . .
C18 C -0.0117(4) 0.1252(3) 0.38999(12) 0.0298(6) Uani 1 1 d . . .
H18 H -0.0115 0.2075 0.4317 0.036 Uiso 1 1 calc R . .
C19 C -0.0926(4) -0.0737(3) 0.40620(13) 0.0315(6) Uani 1 1 d . . .
H19A H -0.0062 -0.1072 0.4406 0.038 Uiso 1 1 calc R . .
H19B H -0.0868 -0.1582 0.3661 0.038 Uiso 1 1 calc R . .
C20 C -0.3094(4) -0.0995(4) 0.43092(14) 0.0358(6) Uani 1 1 d . . .
H20A H -0.3195 0.0028 0.4646 0.043 Uiso 1 1 calc R . .
H20B H -0.3977 -0.0889 0.3933 0.043 Uiso 1 1 calc R . .
C21 C -0.3869(4) -0.2778(4) 0.46019(12) 0.0322(6) Uani 1 1 d . . .
Cl1 Cl 0.86682(11) 0.64531(12) 0.04737(4) 0.0520(2) Uani 1 1 d . . .
F1 F 0.4975(2) 0.2307(2) 0.23643(8) 0.0469(4) Uani 1 1 d . . .
F2 F -0.1647(3) 0.1340(3) 0.07622(8) 0.0633(6) Uani 1 1 d . . .
O1 O -0.2928(3) -0.4070(3) 0.45953(10) 0.0441(5) Uani 1 1 d . . .
O2 O -0.5656(3) -0.2863(2) 0.48612(10) 0.0417(5) Uani 1 1 d . . .
S1 S 0.23711(10) 0.64921(9) 0.27767(3) 0.0344(2) Uani 1 1 d . . .

loop_
_atom_site_aniso_label
_atom_site_aniso_U_11
_atom_site_aniso_U_22
_atom_site_aniso_U_33
_atom_site_aniso_U_23
_atom_site_aniso_U_13
_atom_site_aniso_U_12
C1 0.0295(14) 0.0389(16) 0.0383(16) 0.0064(12) -0.0016(12) 0.0023(12)
C2 0.0366(15) 0.0384(16) 0.0309(15) 0.0014(12) -0.0025(12) 0.0022(13)
C3 0.0342(15) 0.0322(15) 0.0382(16) 0.0024(12) 0.0064(12) 0.0029(12)
C4 0.0276(14) 0.0471(17) 0.0427(17) 0.0014(13) -0.0013(12) 0.0024(13)
C5 0.0351(15) 0.0342(15) 0.0326(14) -0.0002(12) -0.0046(12) 0.0030(12)
C6 0.0321(14) 0.0206(13) 0.0344(14) 0.0019(10) 0.0014(11) 0.0011(11)
C7 0.0283(13) 0.0233(13) 0.0259(13) 0.0007(10) 0.0036(10) -0.0012(10)
C8 0.0328(14) 0.0370(15) 0.0336(15) -0.0012(12) 0.0004(12) 0.0029(12)
C9 0.0384(16) 0.0464(17) 0.0309(15) -0.0023(13) -0.0049(12) -0.0012(13)
C10 0.0559(19) 0.0438(18) 0.0318(15) -0.0107(13) 0.0064(14) 0.0007(15)
C11 0.0393(16) 0.0376(16) 0.0422(17) -0.0060(13) 0.0072(13) 0.0064(13)
C12 0.0305(14) 0.0305(14) 0.0332(14) -0.0009(11) -0.0005(11) 0.0041(11)
C13 0.0280(13) 0.0251(13) 0.0287(13) 0.0004(10) 0.0025(10) 0.0025(11)
C14 0.0293(14) 0.0294(14) 0.0286(13) 0.0013(11) 0.0019(11) 0.0059(11)
C15 0.0264(13) 0.0309(14) 0.0333(14) 0.0017(11) 0.0022(11) 0.0040(11)
C16 0.0259(13) 0.0329(14) 0.0321(14) -0.0029(11) -0.0019(11) 0.0015(11)
C17 0.0290(13) 0.0316(14) 0.0290(13) 0.0009(11) -0.0026(11) 0.0061(11)
C18 0.0319(14) 0.0298(14) 0.0269(13) -0.0011(11) 0.0008(11) 0.0051(11)
C19 0.0360(15) 0.0282(14) 0.0297(14) 0.0015(11) 0.0022(11) 0.0045(11)
C20 0.0402(16) 0.0278(14) 0.0391(15) 0.0050(12) 0.0091(12) 0.0048(12)
C21 0.0372(15) 0.0278(14) 0.0285(14) -0.0059(11) 0.0025(11) 0.0015(12)
Cl1 0.0423(4) 0.0664(6) 0.0442(5) -0.0014(4) 0.0127(3) 0.0044(4)
F1 0.0338(9) 0.0609(11) 0.0470(10) -0.0099(8) -0.0029(7) 0.0185(8)
F2 0.0532(11) 0.0893(15) 0.0412(10) -0.0161(10) -0.0163(9) 0.0069(10)
O1 0.0419(11) 0.0324(11) 0.0587(13) 0.0061(9) 0.0142(10) 0.0081(9)
O2 0.0395(11) 0.0315(10) 0.0523(12) -0.0013(9) 0.0157(9) 0.0039(9)
S1 0.0379(4) 0.0253(4) 0.0385(4) -0.0013(3) 0.0080(3) 0.0033(3)

loop_
_atom_type_symbol
_atom_type_description
_atom_type_scat_dispersion_real
_atom_type_scat_dispersion_imag
_atom_type_scat_source
C C 0.0033 0.0016 'International Tables Vol C Tables 4.2.6.8 and 6.1.1.4'
H H 0.0000 0.0000 'International Tables Vol C Tables 4.2.6.8 and 6.1.1.4'
O O 0.0106 0.0060 'International Tables Vol C Tables 4.2.6.8 and 6.1.1.4'
F F 0.0171 0.0103 'International Tables Vol C Tables 4.2.6.8 and 6.1.1.4'
S S 0.1246 0.1234 'International Tables Vol C Tables 4.2.6.8 and 6.1.1.4'
Cl Cl 0.1484 0.1585 'International Tables Vol C Tables 4.2.6.8 and 6.1.1.4'

loop_
_geom_angle_atom_site_label_1
_geom_angle_atom_site_label_2
_geom_angle_atom_site_label_3
_geom_angle
_geom_angle_site_symmetry_1
_geom_angle_site_symmetry_3
_geom_angle_publ_flag
C2 C1 C6 121.0(2) . . ?
C2 C1 H1 119.5 . . ?
C6 C1 H1 119.5 . . ?
C1 C2 C3 118.9(2) . . ?
C1 C2 H2 120.6 . . ?
C3 C2 H2 120.6 . . ?
C2 C3 C4 121.5(2) . . ?
C2 C3 Cl1 118.9(2) . . ?
C4 C3 Cl1 119.6(2) . . ?
C5 C4 C3 118.6(2) . . ?
C5 C4 H4 120.7 . . ?
C3 C4 H4 120.7 . . ?
C4 C5 C6 121.1(2) . . ?
C4 C5 H5 119.4 . . ?
C6 C5 H5 119.4 . . ?
C1 C6 C5 118.7(2) . . ?
C1 C6 S1 120.4(2) . . ?
C5 C6 S1 120.8(2) . . ?
C12 C7 C8 114.7(2) . . ?
C12 C7 C13 124.8(2) . . ?
C8 C7 C13 120.4(2) . . ?
C9 C8 C7 120.6(3) . . ?
C9 C8 H8 119.7 . . ?
C7 C8 H8 119.7 . . ?
F2 C9 C10 118.5(2) . . ?
F2 C9 C8 117.9(3) . . ?
C10 C9 C8 123.6(3) . . ?
C9 C10 C11 116.9(3) . . ?
C9 C10 H10 121.5 . . ?
C11 C10 H10 121.5 . . ?
C12 C11 C10 119.8(3) . . ?
C12 C11 H11 120.1 . . ?
C10 C11 H11 120.1 . . ?
F1 C12 C11 115.3(2) . . ?
F1 C12 C7 120.3(2) . . ?
C11 C12 C7 124.4(2) . . ?
C7 C13 C14 112.8(2) . . ?
C7 C13 C16 115.8(2) . . ?
C14 C13 C16 106.2(2) . . ?
C7 C13 S1 108.91(16) . . ?
C14 C13 S1 103.17(16) . . ?
C16 C13 S1 109.11(16) . . ?
C15 C14 C13 111.5(2) . . ?
C15 C14 H14A 109.3 . . ?
C13 C14 H14A 109.3 . . ?
C15 C14 H14B 109.3 . . ?
C13 C14 H14B 109.3 . . ?
H14A C14 H14B 108.0 . . ?
C14 C15 C18 112.9(2) . . ?
C14 C15 H15A 109.0 . . ?
C18 C15 H15A 109.0 . . ?
C14 C15 H15B 109.0 . . ?
C18 C15 H15B 109.0 . . ?
H15A C15 H15B 107.8 . . ?
C17 C16 C13 110.85(19) . . ?
C17 C16 H16A 109.5 . . ?
C13 C16 H16A 109.5 . . ?
C17 C16 H16B 109.5 . . ?
C13 C16 H16B 109.5 . . ?
H16A C16 H16B 108.1 . . ?
C16 C17 C18 111.5(2) . . ?
C16 C17 H17A 109.3 . . ?
C18 C17 H17A 109.3 . . ?
C16 C17 H17B 109.3 . . ?
C18 C17 H17B 109.3 . . ?
H17A C17 H17B 108.0 . . ?
C19 C18 C17 111.4(2) . . ?
C19 C18 C15 112.2(2) . . ?
C17 C18 C15 109.6(2) . . ?
C19 C18 H18 107.8 . . ?
C17 C18 H18 107.8 . . ?
C15 C18 H18 107.8 . . ?
C18 C19 C20 112.7(2) . . ?
C18 C19 H19A 109.0 . . ?
C20 C19 H19A 109.0 . . ?
C18 C19 H19B 109.0 . . ?
C20 C19 H19B 109.0 . . ?
H19A C19 H19B 107.8 . . ?
C21 C20 C19 116.3(2) . . ?
C21 C20 H20A 108.2 . . ?
C19 C20 H20A 108.2 . . ?
C21 C20 H20B 108.2 . . ?
C19 C20 H20B 108.2 . . ?
H20A C20 H20B 107.4 . . ?
O1 C21 O2 122.8(2) . . ?
O1 C21 C20 123.3(2) . . ?
O2 C21 C20 114.0(2) . . ?
C6 S1 C13 105.09(11) . . ?

loop_
_geom_bond_atom_site_label_1
_geom_bond_atom_site_label_2
_geom_bond_distance
_geom_bond_site_symmetry_2
_geom_bond_publ_flag
C1 C2 1.382(3) . ?
C1 C6 1.386(4) . ?
C1 H1 0.9400 . ?
C2 C3 1.382(4) . ?
C2 H2 0.9400 . ?
C3 C4 1.382(4) . ?
C3 Cl1 1.749(3) . ?
C4 C5 1.382(4) . ?
C4 H4 0.9400 . ?
C5 C6 1.391(3) . ?
C5 H5 0.9400 . ?
C6 S1 1.783(3) . ?
C7 C12 1.390(3) . ?
C7 C8 1.403(3) . ?
C7 C13 1.531(3) . ?
C8 C9 1.374(4) . ?
C8 H8 0.9400 . ?
C9 F2 1.370(3) . ?
C9 C10 1.370(4) . ?
C10 C11 1.380(4) . ?
C10 H10 0.9400 . ?
C11 C12 1.378(4) . ?
C11 H11 0.9400 . ?
C12 F1 1.367(3) . ?
C13 C14 1.543(3) . ?
C13 C16 1.543(3) . ?
C13 S1 1.889(2) . ?
C14 C15 1.529(3) . ?
C14 H14A 0.9800 . ?
C14 H14B 0.9800 . ?
C15 C18 1.538(3) . ?
C15 H15A 0.9800 . ?
C15 H15B 0.9800 . ?
C16 C17 1.532(3) . ?
C16 H16A 0.9800 . ?
C16 H16B 0.9800 . ?
C17 C18 1.537(3) . ?
C17 H17A 0.9800 . ?
C17 H17B 0.9800 . ?
C18 C19 1.528(3) . ?
C18 H18 0.9900 . ?
C19 C20 1.533(4) . ?
C19 H19A 0.9800 . ?
C19 H19B 0.9800 . ?
C20 C21 1.490(4) . ?
C20 H20A 0.9800 . ?
C20 H20B 0.9800 . ?
C21 O1 1.234(3) . ?
C21 O2 1.310(3) . ?

loop_
_cod_related_entry_id
_cod_related_entry_database
_cod_related_entry_code
1 ChemSpider 9340885
